data_7707028
loop_
_publ_author_name
'Zechovsk\'y, Jan'
'Mr\'ozek, Ond\<rej'
'Samsonov, Maksim'
'Jambor, Roman'
'R\%u\<Zi\<cka, Ale\<s'
'Dost\'al, Libor'

_publ_section_title
;
 Coordination capabilities of bis-(2-pyridyl)amides in the field of
 divalent germanium, tin and lead compounds.
;
_journal_issue 18
_journal_name_full 'Dalton transactions (Cambridge, England : 2003)'
_journal_page_first 6321
_journal_page_last 6332
_journal_paper_doi 10.1039/d1dt00717c
_journal_volume 50
_journal_year 2021
_chemical_formula_sum 'C12 H12 Cl Ge N3'
_chemical_formula_weight 306.29
_space_group_crystal_system monoclinic
_space_group_IT_number 14
_space_group_name_Hall '-P 2ybc'
_space_group_name_H-M_alt 'P 1 21/c 1'
_atom_sites_solution_hydrogens geom
_audit_creation_method SHELXL-2014/7
_audit_update_record
;
2020-09-21 deposited with the CCDC.	2021-03-29 downloaded from the CCDC.
;
_cell_angle_alpha 90
_cell_angle_beta 95.358(2)
_cell_angle_gamma 90
_cell_formula_units_Z 4
_cell_length_a 7.9626(5)
_cell_length_b 9.3447(5)
_cell_length_c 17.4878(10)
_cell_measurement_reflns_used 33637
_cell_measurement_temperature 150(2)
_cell_measurement_theta_max 27.5
_cell_measurement_theta_min 1
_cell_volume 1295.55(13)
_computing_cell_refinement 'APEX3 v2016.9-0 (Bruker AXS)'
_computing_data_collection 'Bruker Instrument Service vV6.2.3'
_computing_data_reduction 'SAINT V8.37A (Bruker AXS Inc., 2015)'
_computing_molecular_graphics 'SHELXL-2017/1 (Sheldrick, 2017)'
_computing_publication_material 'Bruker SHELXTL'
_computing_structure_refinement 'SHELXL-2017/1 (Sheldrick, 2017)'
_computing_structure_solution 'XT, VERSION 2014/5'
_diffrn_ambient_temperature 150(2)
_diffrn_detector_area_resol_mean 10.4167
_diffrn_measured_fraction_theta_full 0.999
_diffrn_measured_fraction_theta_max 0.994
_diffrn_measurement_device_type 'Bruker D8 - Venture'
_diffrn_measurement_method '\f and \w scans to fill the Ewald sphere'
_diffrn_radiation_type MoK\a
_diffrn_radiation_wavelength 0.71073
_diffrn_reflns_av_R_equivalents 0.0643
_diffrn_reflns_av_unetI/netI 0.0296
_diffrn_reflns_Laue_measured_fraction_full 0.999
_diffrn_reflns_Laue_measured_fraction_max 0.994
_diffrn_reflns_limit_h_max 10
_diffrn_reflns_limit_h_min -10
_diffrn_reflns_limit_k_max 12
_diffrn_reflns_limit_k_min -12
_diffrn_reflns_limit_l_max 22
_diffrn_reflns_limit_l_min -22
_diffrn_reflns_number 33637
_diffrn_reflns_point_group_measured_fraction_full 0.999
_diffrn_reflns_point_group_measured_fraction_max 0.994
_diffrn_reflns_theta_full 25.242
_diffrn_reflns_theta_max 27.561
_diffrn_reflns_theta_min 2.474
_diffrn_source 'sealed X-ray tube'
_exptl_absorpt_coefficient_mu 2.551
_exptl_absorpt_correction_T_max 0.7456
_exptl_absorpt_correction_T_min 0.3951
_exptl_absorpt_correction_type multi-scan
_exptl_absorpt_process_details
;
SADABS-2016/2 - Bruker AXS area detector
scaling and absorption correction
;
_exptl_crystal_colour yellow
_exptl_crystal_density_diffrn 1.570
_exptl_crystal_description block
_exptl_crystal_F_000 616
_exptl_crystal_size_max 0.592
_exptl_crystal_size_mid 0.392
_exptl_crystal_size_min 0.382
_refine_diff_density_max 0.377
_refine_diff_density_min -0.372
_refine_diff_density_rms 0.068
_refine_ls_extinction_method none
_refine_ls_goodness_of_fit_ref 1.086
_refine_ls_hydrogen_treatment constr
_refine_ls_matrix_type full
_refine_ls_number_parameters 156
_refine_ls_number_reflns 2972
_refine_ls_number_restraints 135
_refine_ls_restrained_S_all 1.067
_refine_ls_R_factor_all 0.0391
_refine_ls_R_factor_gt 0.0301
_refine_ls_shift/su_max 0.001
_refine_ls_shift/su_mean 0.000
_refine_ls_structure_factor_coef Fsqd
_refine_ls_weighting_details 'w=1/[\s^2^(Fo^2^)+(0.0136P)^2^+1.4804P] where P=(Fo^2^+2Fc^2^)/3'
_refine_ls_weighting_scheme calc
_refine_ls_wR_factor_gt 0.0607
_refine_ls_wR_factor_ref 0.0633
_reflns_Friedel_coverage 0.000
_reflns_number_gt 2561
_reflns_number_total 2972
_reflns_threshold_expression 'I > 2\s(I)'
_cod_data_source_file d1dt00717c4.cif
_cod_data_source_block ld190513Ge1
_cod_depositor_comments 'Adding full bibliography for 7707027--7707037.cif.'
_cod_original_sg_symbol_H-M 'P 21/c'
_cod_database_code 7707028
_shelx_shelxl_version_number 2014/7
_shelx_space_group_comment
;
The symmetry employed for this shelxl refinement is uniquely defined
by the following loop, which should always be used as a source of
symmetry information in preference to the above space-group names.
They are only intended as comments.
;
_exptl_absorpt_special_details
;
The ratio of minimum to maximum
apparent transmission was 0.530
;

loop_
_space_group_symop_operation_xyz
'x, y, z'
'-x, y+1/2, -z+1/2'
'-x, -y, -z'
'x, -y-1/2, z-1/2'

loop_
_atom_site_label
_atom_site_type_symbol
_atom_site_fract_x
_atom_site_fract_y
_atom_site_fract_z
_atom_site_U_iso_or_equiv
_atom_site_adp_type
_atom_site_occupancy
_atom_site_site_symmetry_order
_atom_site_calc_flag
_atom_site_refinement_flags_posn
_atom_site_refinement_flags_adp
_atom_site_refinement_flags_occupancy
_atom_site_disorder_assembly
_atom_site_disorder_group
Ge1 Ge 0.82089(3) 0.63505(3) 0.50200(2) 0.02309(8) Uani 1 1 d . U . . .
Cl1 Cl 0.91415(7) 0.79695(7) 0.41797(4) 0.03085(14) Uani 1 1 d . U . . .
N1 N 0.6368(2) 0.76927(19) 0.53517(10) 0.0197(4) Uani 1 1 d . U . . .
C1 C 0.5153(3) 0.7122(2) 0.48440(12) 0.0183(4) Uani 1 1 d . U . . .
N2 N 0.5963(2) 0.61217(19) 0.44393(11) 0.0214(4) Uani 1 1 d . U . . .
C2 C 0.6062(3) 0.8716(2) 0.58573(12) 0.0213(4) Uani 1 1 d . U . . .
C3 C 0.4433(3) 0.9229(2) 0.58584(13) 0.0238(5) Uani 1 1 d . U . . .
H3 H 0.4179 0.9962 0.6207 0.029 Uiso 1 1 calc R U . . .
N3 N 0.3671(2) 0.5435(2) 0.35836(11) 0.0275(4) Uani 1 1 d . U . . .
C4 C 0.3170(3) 0.8661(2) 0.53441(13) 0.0240(5) Uani 1 1 d . U . . .
H4 H 0.2053 0.9016 0.5347 0.029 Uiso 1 1 calc R U . . .
C5 C 0.3487(3) 0.7593(2) 0.48278(13) 0.0211(4) Uani 1 1 d . U . . .
H5 H 0.2617 0.7203 0.4481 0.025 Uiso 1 1 calc R U . . .
C7 C 0.5309(3) 0.5313(2) 0.38222(12) 0.0206(4) Uani 1 1 d . U . . .
C6 C 0.7526(3) 0.9245(3) 0.63747(14) 0.0305(5) Uani 1 1 d . U . . .
H6A H 0.8361 0.9674 0.6066 0.046 Uiso 1 1 calc R U . . .
H6B H 0.8040 0.8444 0.6673 0.046 Uiso 1 1 calc R U . . .
H6C H 0.7138 0.9966 0.6725 0.046 Uiso 1 1 calc R U . . .
C8 C 0.3048(3) 0.4626(3) 0.29827(14) 0.0317(5) Uani 1 1 d . U . . .
C9 C 0.4022(3) 0.3674(3) 0.26176(13) 0.0325(5) Uani 1 1 d . U . . .
H9 H 0.3541 0.3110 0.2201 0.039 Uiso 1 1 calc R U . . .
C10 C 0.5717(4) 0.3555(3) 0.28695(14) 0.0336(6) Uani 1 1 d . U . . .
H10 H 0.6413 0.2902 0.2628 0.040 Uiso 1 1 calc R U . . .
C11 C 0.6389(3) 0.4388(3) 0.34736(14) 0.0269(5) Uani 1 1 d . U . . .
H11 H 0.7554 0.4335 0.3648 0.032 Uiso 1 1 calc R U . . .
C12 C 0.1204(4) 0.4841(4) 0.27447(19) 0.0579(9) Uani 1 1 d . U . . .
H12A H 0.0928 0.4446 0.2229 0.087 Uiso 1 1 calc R U . . .
H12B H 0.0943 0.5866 0.2741 0.087 Uiso 1 1 calc R U . . .
H12C H 0.0536 0.4351 0.3109 0.087 Uiso 1 1 calc R U . . .

loop_
_atom_site_aniso_label
_atom_site_aniso_U_11
_atom_site_aniso_U_22
_atom_site_aniso_U_33
_atom_site_aniso_U_23
_atom_site_aniso_U_13
_atom_site_aniso_U_12
Ge1 0.01653(12) 0.02563(13) 0.02689(13) 0.00247(11) 0.00094(9) 0.00475(10)
Cl1 0.0197(3) 0.0389(3) 0.0344(3) 0.0072(3) 0.0051(2) -0.0023(2)
N1 0.0172(9) 0.0213(9) 0.0205(9) 0.0021(7) 0.0010(7) -0.0010(7)
C1 0.0176(10) 0.0166(10) 0.0206(10) 0.0030(8) 0.0016(8) 0.0001(8)
N2 0.0147(8) 0.0221(10) 0.0276(10) -0.0032(8) 0.0023(7) 0.0006(7)
C2 0.0244(11) 0.0204(10) 0.0191(10) 0.0023(9) 0.0030(8) -0.0019(9)
C3 0.0258(11) 0.0225(11) 0.0237(11) -0.0028(9) 0.0055(9) 0.0017(9)
N3 0.0246(10) 0.0345(11) 0.0228(10) -0.0026(8) -0.0010(8) 0.0019(8)
C4 0.0195(10) 0.0250(11) 0.0279(11) 0.0049(10) 0.0044(9) 0.0041(9)
C5 0.0169(10) 0.0228(11) 0.0232(11) 0.0028(9) 0.0000(8) 0.0004(8)
C7 0.0243(11) 0.0186(10) 0.0193(10) 0.0025(8) 0.0040(8) -0.0021(8)
C6 0.0290(12) 0.0344(13) 0.0272(12) -0.0054(10) -0.0019(10) -0.0045(11)
C8 0.0339(13) 0.0368(14) 0.0233(12) 0.0020(10) -0.0043(10) -0.0025(11)
C9 0.0490(15) 0.0315(13) 0.0168(11) 0.0001(10) 0.0023(10) -0.0046(12)
C10 0.0478(15) 0.0273(12) 0.0278(12) -0.0008(10) 0.0149(11) 0.0029(11)
C11 0.0272(12) 0.0264(12) 0.0281(12) 0.0016(10) 0.0083(10) 0.0013(10)
C12 0.0394(17) 0.085(3) 0.0457(19) -0.0204(18) -0.0159(14) 0.0069(16)

loop_
_atom_type_symbol
_atom_type_description
_atom_type_scat_dispersion_real
_atom_type_scat_dispersion_imag
_atom_type_scat_source
C C 0.0033 0.0016 'International Tables Vol C Tables 4.2.6.8 and 6.1.1.4'
H H 0.0000 0.0000 'International Tables Vol C Tables 4.2.6.8 and 6.1.1.4'
Cl Cl 0.1484 0.1585 'International Tables Vol C Tables 4.2.6.8 and 6.1.1.4'
Ge Ge 0.1547 1.8001 'International Tables Vol C Tables 4.2.6.8 and 6.1.1.4'
N N 0.0061 0.0033 'International Tables Vol C Tables 4.2.6.8 and 6.1.1.4'

loop_
_geom_angle_atom_site_label_1
_geom_angle_atom_site_label_2
_geom_angle_atom_site_label_3
_geom_angle
_geom_angle_site_symmetry_1
_geom_angle_site_symmetry_3
_geom_angle_publ_flag
N2 Ge1 N1 64.99(7) . . ?
N2 Ge1 Cl1 94.24(6) . . ?
N1 Ge1 Cl1 93.48(5) . . ?
C2 N1 C1 123.29(19) . . ?
C2 N1 Ge1 143.19(15) . . ?
C1 N1 Ge1 93.39(13) . . ?
N1 C1 N2 105.34(18) . . ?
N1 C1 C5 120.4(2) . . ?
N2 C1 C5 134.2(2) . . ?
C1 N2 C7 128.10(19) . . ?
C1 N2 Ge1 96.16(13) . . ?
C7 N2 Ge1 135.71(15) . . ?
N1 C2 C3 118.4(2) . . ?
N1 C2 C6 117.2(2) . . ?
C3 C2 C6 124.3(2) . . ?
C2 C3 C4 119.2(2) . . ?
C2 C3 H3 120.4 . . ?
C4 C3 H3 120.4 . . ?
C7 N3 C8 118.2(2) . . ?
C5 C4 C3 122.2(2) . . ?
C5 C4 H4 118.9 . . ?
C3 C4 H4 118.9 . . ?
C4 C5 C1 116.4(2) . . ?
C4 C5 H5 121.8 . . ?
C1 C5 H5 121.8 . . ?
N3 C7 N2 118.9(2) . . ?
N3 C7 C11 122.6(2) . . ?
N2 C7 C11 118.5(2) . . ?
C2 C6 H6A 109.5 . . ?
C2 C6 H6B 109.5 . . ?
H6A C6 H6B 109.5 . . ?
C2 C6 H6C 109.5 . . ?
H6A C6 H6C 109.5 . . ?
H6B C6 H6C 109.5 . . ?
N3 C8 C9 122.7(2) . . ?
N3 C8 C12 114.8(2) . . ?
C9 C8 C12 122.5(2) . . ?
C8 C9 C10 118.6(2) . . ?
C8 C9 H9 120.7 . . ?
C10 C9 H9 120.7 . . ?
C11 C10 C9 119.7(2) . . ?
C11 C10 H10 120.2 . . ?
C9 C10 H10 120.2 . . ?
C10 C11 C7 118.2(2) . . ?
C10 C11 H11 120.9 . . ?
C7 C11 H11 120.9 . . ?
C8 C12 H12A 109.5 . . ?
C8 C12 H12B 109.5 . . ?
H12A C12 H12B 109.5 . . ?
C8 C12 H12C 109.5 . . ?
H12A C12 H12C 109.5 . . ?
H12B C12 H12C 109.5 . . ?

loop_
_geom_bond_atom_site_label_1
_geom_bond_atom_site_label_2
_geom_bond_distance
_geom_bond_site_symmetry_2
_geom_bond_publ_flag
Ge1 N2 1.9843(18) . ?
Ge1 N1 2.0536(18) . ?
Ge1 Cl1 2.2812(6) . ?
N1 C2 1.340(3) . ?
N1 C1 1.359(3) . ?
C1 N2 1.370(3) . ?
C1 C5 1.396(3) . ?
N2 C7 1.379(3) . ?
C2 C3 1.384(3) . ?
C2 C6 1.492(3) . ?
C3 C4 1.390(3) . ?
C3 H3 0.9500 . ?
N3 C7 1.337(3) . ?
N3 C8 1.351(3) . ?
C4 C5 1.384(3) . ?
C4 H4 0.9500 . ?
C5 H5 0.9500 . ?
C7 C11 1.398(3) . ?
C6 H6A 0.9800 . ?
C6 H6B 0.9800 . ?
C6 H6C 0.9800 . ?
C8 C9 1.376(4) . ?
C8 C12 1.502(4) . ?
C9 C10 1.385(4) . ?
C9 H9 0.9500 . ?
C10 C11 1.380(4) . ?
C10 H10 0.9500 . ?
C11 H11 0.9500 . ?
C12 H12A 0.9800 . ?
C12 H12B 0.9800 . ?
C12 H12C 0.9800 . ?
